data_1510264
loop_
_publ_author_name
'Wickleder, M.S.'

_publ_section_title
;
 Au S O4 : a true gold(II) sulfate with Au2(4+) ion
;
_journal_name_full 'Zeitschrift fuer Anorganische und Allgemeine Chemie'
_journal_page_first 2112
_journal_page_last 2114
_journal_paper_doi 10.1002/1521-3749(200109)627:9<2112::AID-ZAAC2112>3.0.CO;2-2
_journal_volume 627
_journal_year 2001
_chemical_formula_sum 'Au O4 S'
_chemical_name_systematic 'Au (S O4)'
_space_group_IT_number 61
_symmetry_space_group_name_Hall '-P 2ac 2ab'
_symmetry_space_group_name_H-M 'P b c a'
_cell_angle_alpha 90
_cell_angle_beta 90
_cell_angle_gamma 90
_cell_formula_units_Z 8
_cell_length_a 8.549
_cell_length_b 8.249
_cell_length_c 10.011
_cell_volume 705.983
_citation_journal_id_ASTM ZAACAB
_cod_data_source_file gold_325.cif
_cod_data_source_block Au1O4S1
_cod_original_cell_volume 705.9827
_cod_original_formula_sum 'Au1 O4 S1'
_cod_database_code 1510264

loop_
_symmetry_equiv_pos_as_xyz
x,y,z
-x+1/2,-y,z+1/2
x+1/2,-y+1/2,-z
-x,y+1/2,-z+1/2
-x,-y,-z
x-1/2,y,-z-1/2
-x-1/2,y-1/2,z
x,-y-1/2,z-1/2

loop_
_atom_site_label
_atom_site_type_symbol
_atom_site_fract_x
_atom_site_fract_y
_atom_site_fract_z
_atom_site_occupancy
_atom_site_U_iso_or_equiv
O3 O-2 0.0923 0.2295 0.6151 1 0.0
O2 O-2 0.173 -0.1213 0.3499 1 0.0
O1 O-2 0.0886 -0.1413 0.7351 1 0.0
O4 O-2 0.129 0.6294 0.4767 1 0.0
S1 S+6 0.076 -0.224 0.8581 1 0.0
Au1 Au+2 0.13607 0.05112 0.48634 1 0.0
